data_7055395
loop_
_publ_author_name
'Shen, Fu-Xing'
'Huang, Wei'
'Yamamoto, Takashi'
'Einaga, Yasuaki'
'Wu, Dayu'

_publ_section_title
;
 Preparation of dihydroquinazoline carbohydrazone Fe(ii) complexes for
 spin crossover
;
_journal_issue 5
_journal_name_full 'New J. Chem.'
_journal_page_first 4534
_journal_paper_doi 10.1039/C5NJ03095A
_journal_volume 40
_journal_year 2016
_chemical_formula_moiety 'C42 H34 Fe N8 O4, 2(Cl O4)'
_chemical_formula_sum 'C42 H34 Cl2 Fe N8 O12'
_chemical_formula_weight 969.52
_space_group_crystal_system orthorhombic
_space_group_IT_number 43
_space_group_name_Hall 'F 2 -2d'
_space_group_name_H-M_alt 'F d d 2'
_symmetry_space_group_name_Hall 'F 2 -2d'
_symmetry_space_group_name_H-M 'F d d 2'
_atom_sites_solution_hydrogens geom
_audit_creation_method SHELXL-2014/7
_audit_update_record
;
2016-02-20 deposited with the CCDC.
2016-02-29 downloaded from the CCDC.
;
_cell_angle_alpha 90
_cell_angle_beta 90
_cell_angle_gamma 90
_cell_formula_units_Z 8
_cell_length_a 32.579(10)
_cell_length_b 17.101(4)
_cell_length_c 18.604(4)
_cell_measurement_reflns_used 1406
_cell_measurement_temperature 296(2)
_cell_measurement_theta_max 16.70
_cell_measurement_theta_min 2.48
_cell_volume 10365(5)
_computing_cell_refinement 'Bruker SMART'
_computing_data_collection 'Bruker SMART'
_computing_data_reduction 'Bruker SAINT'
_computing_molecular_graphics 'Bruker SHELXTL'
_computing_publication_material 'Bruker SHELXTL'
_computing_structure_refinement 'SHELXL-2014/7 (Sheldrick, 2014)'
_computing_structure_solution 'SHELXL-2014/7 (Sheldrick, 2014)'
_diffrn_ambient_temperature 296(2)
_diffrn_measured_fraction_theta_full 0.999
_diffrn_measured_fraction_theta_max 0.984
_diffrn_measurement_device_type 'Bruker APEX-II CCD'
_diffrn_measurement_method 'phi and omega scans'
_diffrn_radiation_type MoK\a
_diffrn_radiation_wavelength 0.71073
_diffrn_reflns_av_R_equivalents 0.1045
_diffrn_reflns_av_unetI/netI 0.0981
_diffrn_reflns_Laue_measured_fraction_full 0.999
_diffrn_reflns_Laue_measured_fraction_max 0.984
_diffrn_reflns_limit_h_max 41
_diffrn_reflns_limit_h_min -42
_diffrn_reflns_limit_k_max 22
_diffrn_reflns_limit_k_min -22
_diffrn_reflns_limit_l_max 22
_diffrn_reflns_limit_l_min -13
_diffrn_reflns_number 16152
_diffrn_reflns_point_group_measured_fraction_full 0.796
_diffrn_reflns_point_group_measured_fraction_max 0.760
_diffrn_reflns_theta_full 25.242
_diffrn_reflns_theta_max 27.674
_diffrn_reflns_theta_min 1.734
_diffrn_source 'fine-focus sealed tube'
_exptl_absorpt_coefficient_mu 0.455
_exptl_absorpt_correction_T_max 0.909
_exptl_absorpt_correction_T_min 0.882
_exptl_absorpt_correction_type multi-scan
_exptl_absorpt_process_details SADABS
_exptl_crystal_colour dark-red
_exptl_crystal_density_diffrn 1.243
_exptl_crystal_description block
_exptl_crystal_F_000 3984
_exptl_crystal_size_max 0.340
_exptl_crystal_size_mid 0.230
_exptl_crystal_size_min 0.210
_refine_diff_density_max 0.514
_refine_diff_density_min -0.409
_refine_diff_density_rms 0.112
_refine_ls_abs_structure_details
;
 Flack x determined using 509 quotients [(I+)-(I-)]/[(I+)+(I-)]
 (Parsons, Flack and Wagner, Acta Cryst. B69 (2013) 249-259).
;
_refine_ls_abs_structure_Flack 0.10(3)
_refine_ls_extinction_method none
_refine_ls_goodness_of_fit_ref 0.966
_refine_ls_hydrogen_treatment constr
_refine_ls_matrix_type full
_refine_ls_number_parameters 342
_refine_ls_number_reflns 4609
_refine_ls_number_restraints 410
_refine_ls_restrained_S_all 0.959
_refine_ls_R_factor_all 0.2022
_refine_ls_R_factor_gt 0.0958
_refine_ls_shift/su_max 0.000
_refine_ls_shift/su_mean 0.000
_refine_ls_structure_factor_coef Fsqd
_refine_ls_weighting_details 'w=1/[\s^2^(Fo^2^)+(0.1740P)^2^] where P=(Fo^2^+2Fc^2^)/3'
_refine_ls_weighting_scheme calc
_refine_ls_wR_factor_gt 0.2304
_refine_ls_wR_factor_ref 0.3048
_reflns_Friedel_coverage 0.498
_reflns_Friedel_fraction_full 0.578
_reflns_Friedel_fraction_max 0.521
_reflns_number_gt 1951
_reflns_number_total 4609
_reflns_threshold_expression 'I > 2\s(I)'
_cod_data_source_file c5nj03095a1.cif
_cod_data_source_block 5-296K
_cod_depositor_comments
;
The following automatic conversions were performed:

'_exptl_absorpt_correction_type' value 'multi-Scan' changed to
'multi-scan' according to
/usr/data/users/saulius/crontab/automatic-downloads/rss-feeds/RSC/lib/dictionaries/cif_core.dic
dictionary named 'cif_core.dic' version 2.4.2 from 2011-04-26.

Automatic conversion script
Id: cif_fix_values 4268 2015-11-12 08:31:59Z antanas 

 Adding full bibliography for 7055389--7055395.cif.
;
_cod_database_code 7055395
_shelx_shelxl_version_number 2014/7
_shelx_space_group_comment
;
The symmetry employed for this shelxl refinement is uniquely defined
by the following loop, which should always be used as a source of
symmetry information in preference to the above space-group names.
They are only intended as comments.
;
_shelx_estimated_absorpt_t_min 0.861
_shelx_estimated_absorpt_t_max 0.910

loop_
_space_group_symop_operation_xyz
'x, y, z'
'-x, -y, z'
'-x+1/4, y+1/4, z+1/4'
'x+1/4, -y+1/4, z+1/4'
'x, y+1/2, z+1/2'
'-x, -y+1/2, z+1/2'
'-x+1/4, y+3/4, z+3/4'
'x+1/4, -y+3/4, z+3/4'
'x+1/2, y, z+1/2'
'-x+1/2, -y, z+1/2'
'-x+3/4, y+1/4, z+3/4'
'x+3/4, -y+1/4, z+3/4'
'x+1/2, y+1/2, z'
'-x+1/2, -y+1/2, z'
'-x+3/4, y+3/4, z+1/4'
'x+3/4, -y+3/4, z+1/4'

loop_
_atom_site_label
_atom_site_type_symbol
_atom_site_fract_x
_atom_site_fract_y
_atom_site_fract_z
_atom_site_U_iso_or_equiv
_atom_site_adp_type
_atom_site_occupancy
_atom_site_site_symmetry_order
_atom_site_calc_flag
_atom_site_refinement_flags_posn
_atom_site_refinement_flags_adp
_atom_site_refinement_flags_occupancy
_atom_site_disorder_assembly
_atom_site_disorder_group
Fe1 Fe 0.0000 0.5000 0.46570(14) 0.0660(7) Uani 1 2 d S T P . .
C7 C -0.0232(6) 0.7268(13) 0.3119(14) 0.106(4) Uani 0.6115 1 d DG U P A 1
C3 C -0.0142(6) 0.8045(12) 0.3273(12) 0.116(4) Uani 0.6115 1 d DG U P A 1
H3 H -0.0314 0.8331 0.3573 0.140 Uiso 0.6115 1 calc R U P A 1
C2 C 0.0204(6) 0.8394(9) 0.2977(13) 0.128(4) Uani 0.6115 1 d DG U P A 1
C4 C 0.0461(5) 0.7966(12) 0.2528(13) 0.124(4) Uani 0.6115 1 d DG U P A 1
H4 H 0.0693 0.8200 0.2331 0.148 Uiso 0.6115 1 calc R U P A 1
C5 C 0.0371(5) 0.7190(11) 0.2374(12) 0.117(4) Uani 0.6115 1 d DG U P A 1
H5 H 0.0543 0.6903 0.2074 0.140 Uiso 0.6115 1 calc R U P A 1
C6 C 0.0024(6) 0.6841(9) 0.2670(13) 0.109(4) Uani 0.6115 1 d G U P A 1
H6 H -0.0036 0.6321 0.2567 0.131 Uiso 0.6115 1 calc R U P A 1
C8 C -0.0597(4) 0.6925(8) 0.3492(8) 0.080(4) Uani 1 1 d D . . . .
C9 C -0.1046(4) 0.6142(10) 0.2712(7) 0.075(4) Uani 1 1 d . . . . .
C10 C -0.1330(4) 0.6121(10) 0.2140(9) 0.103(4) Uani 1 1 d D U . . .
H10 H -0.1441 0.6584 0.1962 0.124 Uiso 1 1 calc R U . . .
C11 C -0.1441(5) 0.5424(9) 0.1849(10) 0.126(6) Uani 1 1 d D U . . .
H11 H -0.1632 0.5413 0.1477 0.152 Uiso 1 1 calc R U . . .
C12 C -0.1278(5) 0.4739(11) 0.2094(10) 0.127(6) Uani 1 1 d D . . . .
H12 H -0.1358 0.4269 0.1885 0.152 Uiso 1 1 calc R U . . .
C13 C -0.0998(5) 0.4734(11) 0.2642(8) 0.107(5) Uani 1 1 d D . . . .
H13 H -0.0891 0.4267 0.2815 0.129 Uiso 1 1 calc R U . . .
C14 C -0.0875(4) 0.5458(9) 0.2940(7) 0.077(3) Uani 1 1 d . . . . .
C15 C -0.0596(3) 0.5432(8) 0.3547(6) 0.062(3) Uani 1 1 d . . . . .
C16 C -0.0109(3) 0.6725(8) 0.4739(8) 0.079(3) Uani 1 1 d . . . . .
H16 H -0.0172 0.7235 0.4609 0.095 Uiso 1 1 calc R U . . .
C17 C 0.0154(4) 0.6520(9) 0.5372(8) 0.084(4) Uani 1 1 d . U . . .
C18 C 0.0303(5) 0.7120(10) 0.5788(9) 0.109(5) Uani 1 1 d D U . . .
H18 H 0.0241 0.7639 0.5684 0.131 Uiso 1 1 calc R U . . .
C19 C 0.0544(5) 0.6927(11) 0.6358(10) 0.121(5) Uani 1 1 d D U . . .
H19 H 0.0647 0.7309 0.6664 0.145 Uiso 1 1 calc R U . . .
C20 C 0.0627(5) 0.6164(10) 0.6465(10) 0.114(5) Uani 1 1 d D U . . .
H20 H 0.0795 0.6009 0.6843 0.137 Uiso 1 1 calc R U . . .
C21 C 0.0464(5) 0.5625(10) 0.6015(9) 0.106(5) Uani 1 1 d D U . . .
H21 H 0.0521 0.5101 0.6107 0.127 Uiso 1 1 calc R U . . .
N1 N 0.0232(3) 0.5789(8) 0.5458(6) 0.080(3) Uani 1 1 d . . . . .
N2 N -0.0237(3) 0.6121(6) 0.4397(5) 0.068(3) Uani 1 1 d . . . . .
N3 N -0.0498(3) 0.6142(6) 0.3833(6) 0.073(3) Uani 1 1 d . . . . .
N4 N -0.0939(3) 0.6815(8) 0.3017(7) 0.088(3) Uani 1 1 d . . . . .
H4A H -0.1087 0.7218 0.2921 0.106 Uiso 1 1 calc R U . . .
Cl1 Cl -0.11049(13) 0.6304(3) 0.5592(3) 0.1097(14) Uani 1 1 d . U . . .
O1 O -0.0468(2) 0.4848(5) 0.3846(5) 0.071(2) Uani 1 1 d . . . . .
O14 O -0.1068(4) 0.5662(7) 0.5094(7) 0.126(4) Uani 1 1 d . U . . .
O13 O -0.1426(6) 0.6228(12) 0.6035(11) 0.211(8) Uani 1 1 d . U . . .
O12 O -0.0752(6) 0.6308(11) 0.6006(9) 0.185(7) Uani 1 1 d . U . . .
O11 O -0.1072(5) 0.7008(9) 0.5152(11) 0.168(5) Uani 1 1 d . U . . .
O2 O 0.0257(7) 0.9147(10) 0.3175(13) 0.145(5) Uani 0.6115 1 d D U P A 1
C1A C 0.0637(10) 0.945(2) 0.275(2) 0.167(8) Uani 0.6115 1 d D U P A 1
H1AA H 0.0689 0.9983 0.2869 0.251 Uiso 0.6115 1 calc R U P A 1
H1AB H 0.0873 0.9136 0.2869 0.251 Uiso 0.6115 1 calc R U P A 1
H1AC H 0.0584 0.9405 0.2241 0.251 Uiso 0.6115 1 calc R U P A 1
C1B C 0.1008(12) 0.862(4) 0.274(4) 0.172(11) Uani 0.3885 1 d D U P A 2
H1BA H 0.1156 0.9102 0.2820 0.258 Uiso 0.3885 1 calc R U P A 2
H1BB H 0.1127 0.8215 0.3026 0.258 Uiso 0.3885 1 calc R U P A 2
H1BC H 0.1024 0.8486 0.2241 0.258 Uiso 0.3885 1 calc R U P A 2
O2A O 0.0546(10) 0.8740(17) 0.296(2) 0.140(5) Uani 0.3885 1 d D U P A 2
C7A C -0.0220(9) 0.715(2) 0.307(2) 0.107(4) Uani 0.3885 1 d DG U P A 2
C3A C -0.0032(10) 0.7854(19) 0.3240(18) 0.116(4) Uani 0.3885 1 d G U P A 2
H3A H -0.0139 0.8168 0.3603 0.140 Uiso 0.3885 1 calc R U P A 2
C2A C 0.0315(9) 0.8091(17) 0.2866(19) 0.125(4) Uani 0.3885 1 d DG U P A 2
C4A C 0.0475(8) 0.7622(19) 0.2324(19) 0.118(5) Uani 0.3885 1 d G U P A 2
H4AA H 0.0708 0.7781 0.2073 0.142 Uiso 0.3885 1 calc R U P A 2
C5A C 0.0287(9) 0.6915(17) 0.2156(17) 0.115(5) Uani 0.3885 1 d G U P A 2
H5A H 0.0394 0.6601 0.1793 0.138 Uiso 0.3885 1 calc R U P A 2
C6A C -0.0060(9) 0.6678(16) 0.253(2) 0.111(4) Uani 0.3885 1 d G U P A 2
H6A H -0.0186 0.6205 0.2417 0.133 Uiso 0.3885 1 calc R U P A 2

loop_
_atom_site_aniso_label
_atom_site_aniso_U_11
_atom_site_aniso_U_22
_atom_site_aniso_U_33
_atom_site_aniso_U_23
_atom_site_aniso_U_13
_atom_site_aniso_U_12
Fe1 0.0607(12) 0.0913(16) 0.0459(12) 0.000 0.000 0.0091(13)
C7 0.105(6) 0.106(6) 0.108(6) 0.011(6) 0.004(6) -0.002(6)
C3 0.114(6) 0.116(7) 0.119(6) 0.008(6) 0.003(6) -0.008(6)
C2 0.125(6) 0.126(6) 0.132(6) 0.006(6) 0.001(6) -0.011(6)
C4 0.121(6) 0.124(7) 0.126(7) 0.005(6) 0.003(6) -0.009(6)
C5 0.115(6) 0.119(6) 0.117(6) 0.008(6) 0.003(5) -0.006(5)
C6 0.106(6) 0.112(6) 0.109(7) 0.011(6) 0.005(6) -0.005(6)
C8 0.062(7) 0.088(9) 0.089(10) 0.019(7) -0.009(7) 0.002(6)
C9 0.063(7) 0.104(11) 0.059(8) 0.026(7) -0.001(6) 0.011(7)
C10 0.083(9) 0.152(12) 0.074(10) 0.011(9) -0.005(8) 0.038(8)
C11 0.101(11) 0.199(17) 0.078(11) -0.013(12) -0.033(9) 0.005(13)
C12 0.129(13) 0.152(15) 0.099(13) -0.005(12) -0.039(12) 0.015(12)
C13 0.104(11) 0.138(15) 0.080(11) -0.014(10) -0.020(9) 0.002(10)
C14 0.061(7) 0.113(10) 0.057(8) 0.000(8) -0.006(6) 0.004(7)
C15 0.056(6) 0.075(8) 0.054(7) -0.002(6) -0.012(5) 0.002(6)
C16 0.074(8) 0.091(9) 0.072(9) -0.015(8) 0.014(7) -0.007(6)
C17 0.072(7) 0.102(8) 0.080(8) -0.022(7) 0.002(6) 0.006(7)
C18 0.105(9) 0.117(9) 0.107(10) -0.032(8) -0.012(8) 0.008(8)
C19 0.126(10) 0.145(10) 0.093(9) -0.022(9) -0.016(8) -0.009(9)
C20 0.099(8) 0.153(11) 0.089(9) -0.026(8) -0.023(7) -0.001(8)
C21 0.097(8) 0.131(9) 0.089(9) -0.014(8) -0.011(7) 0.014(8)
N1 0.058(6) 0.129(10) 0.054(7) -0.018(6) -0.008(5) 0.016(6)
N2 0.063(6) 0.095(7) 0.046(6) 0.004(5) -0.002(5) 0.012(5)
N3 0.067(6) 0.084(7) 0.068(7) 0.015(6) -0.006(5) 0.002(5)
N4 0.069(7) 0.103(9) 0.092(9) 0.027(8) -0.012(6) 0.006(6)
Cl1 0.093(3) 0.119(3) 0.116(3) 0.006(3) -0.018(2) -0.005(2)
O1 0.066(5) 0.086(5) 0.059(5) 0.006(4) -0.002(4) 0.003(4)
O14 0.166(10) 0.104(8) 0.107(8) -0.005(7) -0.009(8) -0.030(7)
O13 0.164(13) 0.252(15) 0.218(16) -0.057(13) 0.110(12) -0.017(11)
O12 0.166(12) 0.257(16) 0.132(11) -0.053(11) -0.060(10) -0.007(11)
O11 0.172(11) 0.108(9) 0.224(14) -0.006(10) 0.001(11) 0.003(9)
O2 0.139(7) 0.141(7) 0.153(7) 0.002(6) 0.003(6) -0.023(6)
C1A 0.171(13) 0.159(13) 0.173(14) 0.014(12) 0.015(13) -0.032(12)
C1B 0.172(16) 0.177(16) 0.167(17) 0.004(15) -0.007(15) -0.012(15)
O2A 0.137(7) 0.137(7) 0.144(7) 0.004(6) 0.003(6) -0.014(6)
C7A 0.106(6) 0.107(7) 0.109(7) 0.010(6) 0.004(6) -0.001(6)
C3A 0.115(7) 0.116(7) 0.118(7) 0.008(6) 0.002(6) -0.006(6)
C2A 0.123(6) 0.125(6) 0.128(6) 0.004(5) 0.002(5) -0.010(5)
C4A 0.118(7) 0.118(7) 0.120(7) 0.006(6) 0.001(6) -0.006(6)
C5A 0.113(7) 0.117(7) 0.114(7) 0.008(7) 0.002(6) -0.004(6)
C6A 0.109(7) 0.113(7) 0.111(7) 0.010(6) 0.003(6) -0.003(6)

loop_
_atom_type_symbol
_atom_type_description
_atom_type_scat_dispersion_real
_atom_type_scat_dispersion_imag
_atom_type_scat_source
C C 0.0033 0.0016 'International Tables Vol C Tables 4.2.6.8 and 6.1.1.4'
H H 0.0000 0.0000 'International Tables Vol C Tables 4.2.6.8 and 6.1.1.4'
Cl Cl 0.1484 0.1585 'International Tables Vol C Tables 4.2.6.8 and 6.1.1.4'
Fe Fe 0.3463 0.8444 'International Tables Vol C Tables 4.2.6.8 and 6.1.1.4'
N N 0.0061 0.0033 'International Tables Vol C Tables 4.2.6.8 and 6.1.1.4'
O O 0.0106 0.0060 'International Tables Vol C Tables 4.2.6.8 and 6.1.1.4'

loop_
_geom_angle_atom_site_label_1
_geom_angle_atom_site_label_2
_geom_angle_atom_site_label_3
_geom_angle
_geom_angle_site_symmetry_1
_geom_angle_site_symmetry_3
N2 Fe1 N2 153.6(5) 2_565 .
N2 Fe1 N1 126.7(4) 2_565 .
N2 Fe1 N1 73.7(4) . .
N2 Fe1 N1 73.7(4) 2_565 2_565
N2 Fe1 N1 126.7(4) . 2_565
N1 Fe1 N1 92.2(7) . 2_565
N2 Fe1 O1 72.1(4) 2_565 2_565
N2 Fe1 O1 89.4(3) . 2_565
N1 Fe1 O1 99.3(4) . 2_565
N1 Fe1 O1 143.9(4) 2_565 2_565
N2 Fe1 O1 89.4(3) 2_565 .
N2 Fe1 O1 72.1(4) . .
N1 Fe1 O1 143.9(4) . .
N1 Fe1 O1 99.3(4) 2_565 .
O1 Fe1 O1 91.4(4) 2_565 .
C3 C7 C6 120.0 . .
C3 C7 C8 116.5(15) . .
C6 C7 C8 123.4(15) . .
C2 C3 C7 120.0 . .
C2 C3 H3 120.0 . .
C7 C3 H3 120.0 . .
O2 C2 C3 113.9(17) . .
O2 C2 C4 126.1(17) . .
C3 C2 C4 120.0 . .
C5 C4 C2 120.0 . .
C5 C4 H4 120.0 . .
C2 C4 H4 120.0 . .
C6 C5 C4 120.0 . .
C6 C5 H5 120.0 . .
C4 C5 H5 120.0 . .
C5 C6 C7 120.0 . .
C5 C6 H6 120.0 . .
C7 C6 H6 120.0 . .
N4 C8 C7 112.5(15) . .
N4 C8 C7A 110(2) . .
N4 C8 N3 107.9(10) . .
C7 C8 N3 111.8(14) . .
C7A C8 N3 105.5(18) . .
N4 C9 C14 120.3(12) . .
N4 C9 C10 121.0(13) . .
C14 C9 C10 118.7(15) . .
C11 C10 C9 119.8(14) . .
C11 C10 H10 120.1 . .
C9 C10 H10 120.1 . .
C10 C11 C12 121.1(15) . .
C10 C11 H11 119.4 . .
C12 C11 H11 119.4 . .
C11 C12 C13 120.9(17) . .
C11 C12 H12 119.6 . .
C13 C12 H12 119.6 . .
C12 C13 C14 118.4(17) . .
C12 C13 H13 120.8 . .
C14 C13 H13 120.8 . .
C9 C14 C13 121.0(13) . .
C9 C14 C15 121.5(14) . .
C13 C14 C15 117.1(13) . .
O1 C15 N3 118.1(10) . .
O1 C15 C14 126.6(12) . .
N3 C15 C14 115.1(12) . .
N2 C16 C17 112.9(13) . .
N2 C16 H16 123.5 . .
C17 C16 H16 123.5 . .
N1 C17 C18 125.9(15) . .
N1 C17 C16 116.0(12) . .
C18 C17 C16 118.1(15) . .
C19 C18 C17 117.5(16) . .
C19 C18 H18 121.2 . .
C17 C18 H18 121.2 . .
C20 C19 C18 117.8(16) . .
C20 C19 H19 121.1 . .
C18 C19 H19 121.1 . .
C19 C20 C21 119.3(16) . .
C19 C20 H20 120.4 . .
C21 C20 H20 120.4 . .
N1 C21 C20 124.6(16) . .
N1 C21 H21 117.7 . .
C20 C21 H21 117.7 . .
C17 N1 C21 114.9(12) . .
C17 N1 Fe1 117.1(9) . .
C21 N1 Fe1 127.9(11) . .
C16 N2 N3 124.8(11) . .
C16 N2 Fe1 119.6(9) . .
N3 N2 Fe1 115.5(8) . .
N2 N3 C15 115.3(9) . .
N2 N3 C8 118.8(10) . .
C15 N3 C8 125.0(11) . .
C9 N4 C8 125.4(11) . .
C9 N4 H4A 117.3 . .
C8 N4 H4A 117.3 . .
O13 Cl1 O12 107.8(13) . .
O13 Cl1 O14 112.8(10) . .
O12 Cl1 O14 107.0(10) . .
O13 Cl1 O11 119.0(12) . .
O12 Cl1 O11 104.3(10) . .
O14 Cl1 O11 105.2(10) . .
C15 O1 Fe1 117.6(7) . .
C2 O2 C1A 106(2) . .
O2 C1A H1AA 109.5 . .
O2 C1A H1AB 109.5 . .
H1AA C1A H1AB 109.5 . .
O2 C1A H1AC 109.5 . .
H1AA C1A H1AC 109.5 . .
H1AB C1A H1AC 109.5 . .
O2A C1B H1BA 109.5 . .
O2A C1B H1BB 109.5 . .
H1BA C1B H1BB 109.5 . .
O2A C1B H1BC 109.5 . .
H1BA C1B H1BC 109.5 . .
H1BB C1B H1BC 109.5 . .
C2A O2A C1B 113(4) . .
C3A C7A C6A 120.0 . .
C3A C7A C8 118(2) . .
C6A C7A C8 122(2) . .
C7A C3A C2A 120.0 . .
C7A C3A H3A 120.0 . .
C2A C3A H3A 120.0 . .
O2A C2A C3A 129(3) . .
O2A C2A C4A 111(3) . .
C3A C2A C4A 120.0 . .
C5A C4A C2A 120.0 . .
C5A C4A H4AA 120.0 . .
C2A C4A H4AA 120.0 . .
C4A C5A C6A 120.0 . .
C4A C5A H5A 120.0 . .
C6A C5A H5A 120.0 . .
C5A C6A C7A 120.0 . .
C5A C6A H6A 120.0 . .
C7A C6A H6A 120.0 . .

loop_
_geom_bond_atom_site_label_1
_geom_bond_atom_site_label_2
_geom_bond_distance
_geom_bond_site_symmetry_2
Fe1 N2 2.123(10) 2_565
Fe1 N2 2.123(10) .
Fe1 N1 2.148(11) .
Fe1 N1 2.148(11) 2_565
Fe1 O1 2.160(8) 2_565
Fe1 O1 2.160(8) .
C7 C3 1.3900 .
C7 C6 1.3900 .
C7 C8 1.496(16) .
C3 C2 1.3900 .
C3 H3 0.9300 .
C2 O2 1.350(11) .
C2 C4 1.3900 .
C4 C5 1.3900 .
C4 H4 0.9300 .
C5 C6 1.3900 .
C5 H5 0.9300 .
C6 H6 0.9300 .
C8 N4 1.435(16) .
C8 C7A 1.504(18) .
C8 N3 1.517(16) .
C9 N4 1.328(18) .
C9 C14 1.363(19) .
C9 C10 1.41(2) .
C10 C11 1.359(12) .
C10 H10 0.9300 .
C11 C12 1.364(13) .
C11 H11 0.9300 .
C12 C13 1.370(13) .
C12 H12 0.9300 .
C13 C14 1.41(2) .
C13 H13 0.9300 .
C14 C15 1.451(16) .
C15 O1 1.217(13) .
C15 N3 1.363(15) .
C16 N2 1.284(15) .
C16 C17 1.50(2) .
C16 H16 0.9300 .
C17 N1 1.285(17) .
C17 C18 1.37(2) .
C18 C19 1.359(13) .
C18 H18 0.9300 .
C19 C20 1.349(13) .
C19 H19 0.9300 .
C20 C21 1.353(13) .
C20 H20 0.9300 .
C21 N1 1.315(18) .
C21 H21 0.9300 .
N2 N3 1.350(14) .
N4 H4A 0.8600 .
Cl1 O13 1.338(15) .
Cl1 O12 1.384(15) .
Cl1 O14 1.442(13) .
Cl1 O11 1.459(18) .
O2 C1A 1.560(12) .
C1A H1AA 0.9600 .
C1A H1AB 0.9600 .
C1A H1AC 0.9600 .
C1B O2A 1.574(17) .
C1B H1BA 0.9600 .
C1B H1BB 0.9600 .
C1B H1BC 0.9600 .
O2A C2A 1.352(16) .
C7A C3A 1.3900 .
C7A C6A 1.3900 .
C3A C2A 1.3900 .
C3A H3A 0.9300 .
C2A C4A 1.3900 .
C4A C5A 1.3900 .
C4A H4AA 0.9300 .
C5A C6A 1.3900 .
C5A H5A 0.9300 .
C6A H6A 0.9300 .

loop_
_geom_torsion_atom_site_label_1
_geom_torsion_atom_site_label_2
_geom_torsion_atom_site_label_3
_geom_torsion_atom_site_label_4
_geom_torsion
C6 C7 C3 C2 0.0
C8 C7 C3 C2 177(2)
C7 C3 C2 O2 -179(2)
C7 C3 C2 C4 0.0
O2 C2 C4 C5 179(2)
C3 C2 C4 C5 0.0
C2 C4 C5 C6 0.0
C4 C5 C6 C7 0.0
C3 C7 C6 C5 0.0
C8 C7 C6 C5 -176(3)
C3 C7 C8 N4 107.2(16)
C6 C7 C8 N4 -76(2)
C3 C7 C8 N3 -131.2(14)
C6 C7 C8 N3 45(2)
N4 C9 C10 C11 -178.5(15)
C14 C9 C10 C11 3(2)
C9 C10 C11 C12 -1(3)
C10 C11 C12 C13 0(3)
C11 C12 C13 C14 -1(3)
N4 C9 C14 C13 177.3(13)
C10 C9 C14 C13 -4(2)
N4 C9 C14 C15 4.4(19)
C10 C9 C14 C15 -176.9(12)
C12 C13 C14 C9 3(2)
C12 C13 C14 C15 176.5(14)
C9 C14 C15 O1 170.3(12)
C13 C14 C15 O1 -2.9(19)
C9 C14 C15 N3 -4.5(17)
C13 C14 C15 N3 -177.7(12)
N2 C16 C17 N1 3.8(17)
N2 C16 C17 C18 -178.8(13)
N1 C17 C18 C19 -2(3)
C16 C17 C18 C19 -179.5(15)
C17 C18 C19 C20 2(3)
C18 C19 C20 C21 -1(3)
C19 C20 C21 N1 2(3)
C18 C17 N1 C21 2(2)
C16 C17 N1 C21 179.7(12)
C18 C17 N1 Fe1 -174.2(13)
C16 C17 N1 Fe1 3.0(15)
C20 C21 N1 C17 -2(2)
C20 C21 N1 Fe1 174.2(13)
C17 C16 N2 N3 175.9(10)
C17 C16 N2 Fe1 -9.0(13)
C16 N2 N3 C15 -179.8(11)
Fe1 N2 N3 C15 4.9(12)
C16 N2 N3 C8 10.5(16)
Fe1 N2 N3 C8 -164.7(8)
O1 C15 N3 N2 5.0(15)
C14 C15 N3 N2 -179.7(10)
O1 C15 N3 C8 173.9(10)
C14 C15 N3 C8 -10.8(16)
N4 C8 N3 N2 -168.1(10)
C7 C8 N3 N2 67.8(18)
C7A C8 N3 N2 74(2)
N4 C8 N3 C15 23.4(16)
C7 C8 N3 C15 -100.8(16)
C7A C8 N3 C15 -94(2)
C14 C9 N4 C8 12(2)
C10 C9 N4 C8 -166.5(12)
C7 C8 N4 C9 99.8(16)
C7A C8 N4 C9 91(2)
N3 C8 N4 C9 -23.9(17)
N3 C15 O1 Fe1 -12.4(14)
C14 C15 O1 Fe1 172.9(9)
C3 C2 O2 C1A -176(2)
C4 C2 O2 C1A 5(3)
N4 C8 C7A C3A 121(2)
N3 C8 C7A C3A -122(2)
N4 C8 C7A C6A -58(3)
N3 C8 C7A C6A 58(3)
C6A C7A C3A C2A 0.0
C8 C7A C3A C2A -180(4)
C1B O2A C2A C3A 151(4)
C1B O2A C2A C4A -27(5)
C7A C3A C2A O2A -178(4)
C7A C3A C2A C4A 0.0
O2A C2A C4A C5A 178(4)
C3A C2A C4A C5A 0.0
C2A C4A C5A C6A 0.0
C4A C5A C6A C7A 0.0
C3A C7A C6A C5A 0.0
C8 C7A C6A C5A 180(4)
